data_1555082
loop_
_publ_author_name
'Zhou, Yao'
'Lou, Yixian'
'Wang, Ya'
'Song, Qiuling'

_publ_section_title
;
 Oxidant-controlled divergent transformations of 3-aminoindazoles for the
 synthesis of pyrimido[1,2-b]-indazoles and aromatic nitrile-derived
 dithioacetals
;
_journal_issue 19
_journal_name_full 'Organic Chemistry Frontiers'
_journal_page_first 3355
_journal_paper_doi 10.1039/C9QO00847K
_journal_volume 6
_journal_year 2019
_chemical_formula_moiety '0.5(C19 H17 N O S2)'
_chemical_formula_sum 'C9.5 H8.5 N0.5 O0.5 S'
_chemical_formula_weight 169.74
_space_group_crystal_system orthorhombic
_space_group_IT_number 61
_space_group_name_Hall '-P 2ac 2ab'
_space_group_name_H-M_alt 'P b c a'
_symmetry_Int_Tables_number 61
_atom_sites_solution_primary dual
_audit_block_doi 10.5517/ccdc.csd.cc20y0ff
_audit_creation_date 2018-10-23
_audit_creation_method
;
Olex2 1.2
(compiled 2017.03.28 svn.r3405 for OlexSys, GUI svn.r5335)
;
_audit_update_record
;
2018-10-23 deposited with the CCDC.	2019-08-09 downloaded from the CCDC.
;
_cell_angle_alpha 90
_cell_angle_beta 90
_cell_angle_gamma 90
_cell_formula_units_Z 16
_cell_length_a 10.1327(10)
_cell_length_b 12.0719(14)
_cell_length_c 28.967(3)
_cell_measurement_reflns_used 1952
_cell_measurement_temperature 298
_cell_measurement_theta_max 27.7390
_cell_measurement_theta_min 4.0270
_cell_volume 3543.3(7)
_computing_cell_refinement 'CrysAlisPro 1.171.38.41 (Rigaku OD, 2015)'
_computing_data_collection 'CrysAlisPro 1.171.38.41 (Rigaku OD, 2015)'
_computing_data_reduction 'CrysAlisPro 1.171.38.41 (Rigaku OD, 2015)'
_computing_molecular_graphics 'Olex2 (Dolomanov et al., 2009)'
_computing_publication_material 'Olex2 (Dolomanov et al., 2009)'
_computing_structure_refinement 'olex2.refine (Bourhis et al., 2015)'
_computing_structure_solution 'ShelXT (Sheldrick, 2015)'
_diffrn_ambient_temperature 298
_diffrn_detector 'CCD plate'
_diffrn_detector_area_resol_mean 8.0606
_diffrn_detector_type Eos
_diffrn_measured_fraction_theta_full 0.9981
_diffrn_measured_fraction_theta_max 0.9981
_diffrn_measurement_details
;
List of Runs (angles in degrees, time in seconds):

  # Type    Start    End  Width  t~exp~   \w     \q     \k     \f   Frames
#--------------------------------------------------------------------------
  1  \w    -10.00  62.90   0.30   10.50    --   15.49  77.00 150.00  243
  2  \w    -41.00  -2.00   0.30   10.50    --  -16.28  19.00 -30.00  130
  3  \w    -17.00  23.20   0.30   10.50    --  -16.28 -99.00  30.00  134
;
_diffrn_measurement_device 'four-circle diffractometer'
_diffrn_measurement_device_type 'Xcalibur, Eos, Gemini'
_diffrn_measurement_method '\w scans'
_diffrn_orient_matrix_type 'CrysAlisPro convention (1999,Acta A55,543-557)'
_diffrn_orient_matrix_UB_11 0.0610034000
_diffrn_orient_matrix_UB_12 -0.0131281000
_diffrn_orient_matrix_UB_13 0.0106809000
_diffrn_orient_matrix_UB_21 -0.0243822000
_diffrn_orient_matrix_UB_22 0.0203635000
_diffrn_orient_matrix_UB_23 0.0213500000
_diffrn_orient_matrix_UB_31 -0.0241773000
_diffrn_orient_matrix_UB_32 -0.0535234000
_diffrn_orient_matrix_UB_33 0.0054531000
_diffrn_radiation_monochromator graphite
_diffrn_radiation_probe x-ray
_diffrn_radiation_type 'Mo K\a'
_diffrn_radiation_wavelength 0.71073
_diffrn_reflns_av_R_equivalents 0.0916
_diffrn_reflns_av_unetI/netI 0.1500
_diffrn_reflns_limit_h_max 12
_diffrn_reflns_limit_h_min -5
_diffrn_reflns_limit_k_max 16
_diffrn_reflns_limit_k_min -15
_diffrn_reflns_limit_l_max 24
_diffrn_reflns_limit_l_min -39
_diffrn_reflns_number 10871
_diffrn_reflns_theta_full 24.9985
_diffrn_reflns_theta_max 25.00
_diffrn_reflns_theta_min 3.37
_diffrn_source 'fine-focus sealed X-ray tube'
_diffrn_source_type 'Enhance (Mo) X-ray Source'
_exptl_absorpt_coefficient_mu 0.304
_exptl_absorpt_correction_T_max 1.00000
_exptl_absorpt_correction_T_min 0.09698
_exptl_absorpt_correction_type multi-scan
_exptl_absorpt_process_details
;
CrysAlisPro 1.171.38.41 (Rigaku Oxford Diffraction, 2015)
Empirical absorption correction using spherical harmonics,
 implemented in SCALE3 ABSPACK scaling algorithm.
;
_exptl_crystal_density_diffrn 1.2727
_exptl_crystal_description block
_exptl_crystal_F_000 1426.4823
_refine_diff_density_max 0.8745
_refine_diff_density_min -0.5269
_refine_diff_density_rms 0.1398
_refine_ls_d_res_high 0.8409
_refine_ls_d_res_low 6.0492
_refine_ls_goodness_of_fit_ref 0.8505
_refine_ls_hydrogen_treatment constr
_refine_ls_matrix_type full
_refine_ls_number_constraints 28
_refine_ls_number_parameters 211
_refine_ls_number_reflns 3111
_refine_ls_number_restraints 0
_refine_ls_restrained_S_all 0.8505
_refine_ls_R_factor_all 0.1198
_refine_ls_R_factor_gt 0.0634
_refine_ls_shift/su_max 0.0000
_refine_ls_shift/su_mean 0.0000
_refine_ls_structure_factor_coef Fsqd
_refine_ls_weighting_details 'w=1/[\s^2^(Fo^2^)+(0.1P)^2^] where P=(Fo^2^+2Fc^2^)/3'
_refine_ls_weighting_scheme calc
_refine_ls_wR_factor_gt 0.1463
_refine_ls_wR_factor_ref 0.1848
_reflns_Friedel_coverage 0.0
_reflns_limit_h_max 12
_reflns_limit_h_min 0
_reflns_limit_k_max 14
_reflns_limit_k_min 0
_reflns_limit_l_max 34
_reflns_limit_l_min 0
_reflns_number_gt 1790
_reflns_number_total 3111
_reflns_threshold_expression I>=2u(I)
_cod_data_source_file c9qo00847k2.cif
_cod_data_source_block exp_5898
_cod_database_code 1555082
_reflns_odcompleteness_completeness 99.54
_reflns_odcompleteness_iscentric 1
_reflns_odcompleteness_theta 26.32
_olex2_refinement_description
;
1. Fixed Uiso
 At 1.2 times of:
  All C(H) groups
 At 1.5 times of:
  All C(H,H,H) groups
2.a Aromatic/amide H refined with riding coordinates:
 C00C(H00C), C00H(H00H), C00K(H00K), C00A(H00A), C00I(H00I), C00J(H00J),
 C00G(H00G), C009(H009)
2.b Idealised Me refined as rotating group:
 C00L(H00b,H00d,H00e), C00M(H00f,H00l,H00m), C00N(H00n,H00o,H00p)
;
_olex2_submission_special_instructions 'No special instructions were received'
_oxdiff_exptl_absorpt_empirical_details
;
Empirical correction (ABSPACK) includes:
- Absorption correction using spherical harmonics
- Frame scaling
;
_oxdiff_exptl_absorpt_empirical_full_max 3.657
_oxdiff_exptl_absorpt_empirical_full_min 0.354

loop_
_space_group_symop_id
_space_group_symop_operation_xyz
1 x,y,z
2 x+1/2,-y+1/2,-z
3 -x,y+1/2,-z+1/2
4 -x+1/2,-y,z+1/2
5 -x,-y,-z
6 -x-1/2,y-1/2,z
7 x,-y-1/2,z-1/2
8 x-1/2,y,-z-1/2

loop_
_atom_site_label
_atom_site_type_symbol
_atom_site_fract_x
_atom_site_fract_y
_atom_site_fract_z
_atom_site_U_iso_or_equiv
_atom_site_adp_type
_atom_site_occupancy
_atom_site_refinement_flags_posn
S001 S 0.69149(11) 0.55648(9) 0.66998(4) 0.0486(4) Uani 1.000000 .
S002 S 0.43099(12) 0.59058(10) 0.72202(3) 0.0520(4) Uani 1.000000 .
O003 O 0.4941(3) 0.5033(2) 0.56520(9) 0.0511(8) Uani 1.000000 .
C004 C 0.4617(4) 0.6176(3) 0.63026(12) 0.0313(9) Uani 1.000000 .
C005 C 0.5245(4) 0.5908(3) 0.58392(12) 0.0335(9) Uani 1.000000 .
C006 C 0.6151(4) 0.6713(3) 0.56164(12) 0.0327(9) Uani 1.000000 .
C007 C 0.5208(4) 0.5934(3) 0.67010(12) 0.0365(10) Uani 1.000000 .
C008 C 0.3239(4) 0.6612(3) 0.62624(11) 0.0349(10) Uani 1.000000 .
C009 C 0.6621(4) 0.6488(3) 0.51764(12) 0.0430(11) Uani 1.000000 .
C00A C 0.6532(4) 0.7685(3) 0.58384(13) 0.0432(10) Uani 1.000000 .
C00B C 0.2880(4) 0.7673(3) 0.64311(12) 0.0392(10) Uani 1.000000 .
C00C C 0.2276(4) 0.6010(3) 0.60374(13) 0.0411(10) Uani 1.000000 .
N00D N 0.4607(5) 0.8930(3) 0.68262(15) 0.0756(13) Uani 1.000000 .
C00E C 0.0989(4) 0.6383(3) 0.59785(15) 0.0496(11) Uani 1.000000 .
C00F C 0.3853(5) 0.8359(4) 0.66551(15) 0.0501(11) Uani 1.000000 .
C00G C 0.7479(5) 0.7213(3) 0.49682(13) 0.0548(12) Uani 1.000000 .
C00H C 0.0684(5) 0.7425(4) 0.61475(14) 0.0536(12) Uani 1.000000 .
C00I C 0.7400(4) 0.8406(3) 0.56223(15) 0.0501(11) Uani 1.000000 .
C00J C 0.7885(4) 0.8177(3) 0.51919(15) 0.0521(12) Uani 1.000000 .
C00K C 0.1599(5) 0.8057(3) 0.63711(14) 0.0518(12) Uani 1.000000 .
C00L C 0.6904(5) 0.4260(4) 0.70049(16) 0.0678(14) Uani 1.000000 .
C00M C 0.5393(5) 0.6545(4) 0.76323(14) 0.0660(14) Uani 1.000000 .
C00N C -0.0009(6) 0.5695(4) 0.57254(19) 0.0814(17) Uani 1.000000 .
H00C H 0.2500(4) 0.5319(3) 0.59190(13) 0.0493(12) Uiso 1.000000 R
H00H H -0.0166(5) 0.7701(4) 0.61075(14) 0.0644(14) Uiso 1.000000 R
H00K H 0.1364(5) 0.8751(3) 0.64841(14) 0.0621(14) Uiso 1.000000 R
H00A H 0.6206(4) 0.7850(3) 0.61305(13) 0.0519(12) Uiso 1.000000 R
H00I H 0.7656(4) 0.9053(3) 0.57718(15) 0.0601(14) Uiso 1.000000 R
H00J H 0.8477(4) 0.8658(3) 0.50505(15) 0.0626(14) Uiso 1.000000 R
H00G H 0.7793(5) 0.7058(3) 0.46736(13) 0.0658(15) Uiso 1.000000 R
H009 H 0.6355(4) 0.5849(3) 0.50230(12) 0.0516(13) Uiso 1.000000 R
H00b H 0.648(3) 0.3707(8) 0.6818(5) 0.102(2) Uiso 1.000000 GR
H00d H 0.7795(5) 0.4036(14) 0.7068(10) 0.102(2) Uiso 1.000000 GR
H00e H 0.643(3) 0.4343(8) 0.7290(6) 0.102(2) Uiso 1.000000 GR
H00f H 0.551(2) 0.7312(7) 0.7554(6) 0.099(2) Uiso 1.000000 GR
H00l H 0.5015(15) 0.649(2) 0.7935(2) 0.099(2) Uiso 1.000000 GR
H00m H 0.6233(11) 0.6177(16) 0.7627(7) 0.099(2) Uiso 1.000000 GR
H00n H 0.009(2) 0.580(2) 0.53991(19) 0.122(3) Uiso 1.000000 GR
H00o H 0.012(2) 0.4927(5) 0.5798(10) 0.122(3) Uiso 1.000000 GR
H00p H -0.0882(6) 0.591(2) 0.5817(9) 0.122(3) Uiso 1.000000 GR

loop_
_atom_site_aniso_label
_atom_site_aniso_U_11
_atom_site_aniso_U_22
_atom_site_aniso_U_33
_atom_site_aniso_U_12
_atom_site_aniso_U_13
_atom_site_aniso_U_23
S001 0.0281(7) 0.0682(7) 0.0497(7) 0.0056(5) -0.0027(5) 0.0045(5)
S002 0.0413(8) 0.0771(8) 0.0376(6) 0.0025(6) 0.0031(5) 0.0082(5)
O003 0.060(2) 0.0400(14) 0.0530(16) -0.0125(14) 0.0062(15) -0.0126(14)
C004 0.025(3) 0.0315(18) 0.037(2) -0.0031(17) -0.0001(17) -0.0002(16)
C005 0.027(3) 0.0338(19) 0.040(2) 0.0034(17) -0.0053(18) 0.0025(17)
C006 0.027(2) 0.0366(19) 0.035(2) 0.0012(17) -0.0056(17) -0.0015(17)
C007 0.031(3) 0.039(2) 0.040(2) -0.0012(18) -0.0025(18) -0.0008(17)
C008 0.031(3) 0.042(2) 0.032(2) 0.0008(19) 0.0008(17) 0.0079(17)
C009 0.049(3) 0.045(2) 0.035(2) -0.003(2) -0.002(2) -0.0030(18)
C00A 0.041(3) 0.045(2) 0.043(2) -0.004(2) 0.004(2) -0.0050(19)
C00B 0.037(3) 0.043(2) 0.037(2) 0.003(2) 0.0025(18) 0.0009(18)
C00C 0.035(3) 0.039(2) 0.049(2) 0.001(2) -0.009(2) 0.0042(18)
N00D 0.074(4) 0.068(3) 0.085(3) -0.005(2) -0.002(3) -0.026(2)
C00E 0.033(3) 0.056(3) 0.060(3) -0.007(2) -0.005(2) 0.021(2)
C00F 0.046(3) 0.047(2) 0.057(3) 0.010(2) 0.009(2) -0.011(2)
C00G 0.070(4) 0.062(3) 0.032(2) -0.001(3) 0.010(2) 0.003(2)
C00H 0.020(3) 0.070(3) 0.071(3) 0.014(2) 0.001(2) 0.020(3)
C00I 0.041(3) 0.046(2) 0.063(3) -0.010(2) 0.002(2) -0.003(2)
C00J 0.047(3) 0.050(2) 0.059(3) -0.007(2) 0.013(2) 0.014(2)
C00K 0.050(3) 0.048(2) 0.058(3) 0.015(2) 0.009(2) 0.005(2)
C00L 0.061(4) 0.072(3) 0.070(3) 0.021(3) -0.008(3) 0.007(2)
C00M 0.065(4) 0.089(3) 0.044(2) 0.006(3) -0.007(2) -0.013(2)
C00N 0.049(4) 0.084(3) 0.111(4) -0.011(3) -0.026(3) 0.009(3)

loop_
_atom_type_symbol
_atom_type_scat_dispersion_real
_atom_type_scat_dispersion_imag
_atom_type_scat_Cromer_Mann_a1
_atom_type_scat_Cromer_Mann_a2
_atom_type_scat_Cromer_Mann_a3
_atom_type_scat_Cromer_Mann_a4
_atom_type_scat_Cromer_Mann_b1
_atom_type_scat_Cromer_Mann_b2
_atom_type_scat_Cromer_Mann_b3
_atom_type_scat_Cromer_Mann_b4
_atom_type_scat_Cromer_Mann_c
_atom_type_scat_source
_atom_type_scat_dispersion_source
H 0.00000 0.00000 0.49300 0.32291 0.14019 0.04081 10.51090 26.12570 3.14236 57.79970 0.0030380000826 'International Tables Volume C Table 6.1.1.4 (pp. 500-502)' 'Henke, Gullikson and Davis, At. Data and Nucl. Data Tables, 1993, 54, 2'
C 0.00347 0.00161 2.31000 1.02000 1.58860 0.86500 20.84390 10.20750 0.56870 51.65120 0.215599998832 'International Tables Volume C Table 6.1.1.4 (pp. 500-502)' 'Henke, Gullikson and Davis, At. Data and Nucl. Data Tables, 1993, 54, 2'
S 0.12424 0.12443 6.90530 5.20340 1.43790 1.58630 1.46790 22.21510 0.25360 56.17200 0.866900026798 'International Tables Volume C Table 6.1.1.4 (pp. 500-502)' 'Henke, Gullikson and Davis, At. Data and Nucl. Data Tables, 1993, 54, 2'
O 0.01158 0.00611 3.04850 2.28680 1.54630 0.86700 13.27710 5.70110 0.32390 32.90890 0.250800013542 'International Tables Volume C Table 6.1.1.4 (pp. 500-502)' 'Henke, Gullikson and Davis, At. Data and Nucl. Data Tables, 1993, 54, 2'
N 0.00653 0.00323 12.21260 3.13220 2.01250 1.16630 0.00570 9.89330 28.99750 0.58260 -11.5290002823 'International Tables Volume C Table 6.1.1.4 (pp. 500-502)' 'Henke, Gullikson and Davis, At. Data and Nucl. Data Tables, 1993, 54, 2'

loop_
_geom_angle_atom_site_label_1
_geom_angle_atom_site_label_2
_geom_angle_atom_site_label_3
_geom_angle
C00L S001 C007 102.2(2)
C00M S002 C007 104.1(2)
C007 C004 C005 121.9(3)
C008 C004 C005 113.4(3)
C008 C004 C007 124.3(3)
C004 C005 O003 117.9(3)
C006 C005 O003 121.8(3)
C006 C005 C004 120.2(3)
C009 C006 C005 118.9(3)
C00A C006 C005 121.5(3)
C00A C006 C009 119.6(4)
S002 C007 S001 119.9(2)
C004 C007 S001 119.2(3)
C004 C007 S002 120.8(3)
C00B C008 C004 122.0(3)
C00C C008 C004 120.7(3)
C00C C008 C00B 117.2(4)
C00G C009 C006 119.8(3)
H009 C009 C006 120.1(2)
H009 C009 C00G 120.1(2)
C00I C00A C006 119.8(4)
H00A C00A C006 120.1(2)
H00A C00A C00I 120.1(2)
C00F C00B C008 119.9(4)
C00K C00B C008 119.9(4)
C00K C00B C00F 120.2(4)
C00E C00C C008 123.4(4)
H00C C00C C008 118.3(2)
H00C C00C C00E 118.3(2)
C00H C00E C00C 117.4(4)
C00N C00E C00C 120.8(4)
C00N C00E C00H 121.7(4)
N00D C00F C00B 177.9(5)
C00J C00G C009 121.0(4)
H00G C00G C009 119.5(2)
H00G C00G C00J 119.5(2)
C00K C00H C00E 121.6(4)
H00H C00H C00E 119.2(3)
H00H C00H C00K 119.2(3)
C00J C00I C00A 120.8(4)
H00I C00I C00A 119.6(2)
H00I C00I C00J 119.6(2)
C00I C00J C00G 119.1(4)
H00J C00J C00G 120.5(2)
H00J C00J C00I 120.5(2)
C00H C00K C00B 120.5(4)
H00K C00K C00B 119.7(2)
H00K C00K C00H 119.7(3)
H00b C00L S001 109.5
H00d C00L S001 109.5
H00d C00L H00b 109.5
H00e C00L S001 109.5
H00e C00L H00b 109.5
H00e C00L H00d 109.5
H00f C00M S002 109.5
H00l C00M S002 109.5
H00l C00M H00f 109.5
H00m C00M S002 109.5
H00m C00M H00f 109.5
H00m C00M H00l 109.5
H00n C00N C00E 109.5
H00o C00N C00E 109.5
H00o C00N H00n 109.5
H00p C00N C00E 109.5
H00p C00N H00n 109.5
H00p C00N H00o 109.5

loop_
_geom_bond_atom_site_label_1
_geom_bond_atom_site_label_2
_geom_bond_distance
S001 C007 1.785(4)
S001 C00L 1.806(4)
S002 C007 1.759(4)
S002 C00M 1.795(4)
O003 C005 1.227(4)
C004 C005 1.521(5)
C004 C007 1.333(5)
C004 C008 1.496(5)
C005 C006 1.484(5)
C006 C009 1.387(5)
C006 C00A 1.393(5)
C008 C00B 1.418(5)
C008 C00C 1.380(5)
C009 C00G 1.373(5)
C009 H009 0.9300
C00A C00I 1.387(5)
C00A H00A 0.9300
C00B C00F 1.442(6)
C00B C00K 1.389(6)
C00C C00E 1.391(6)
C00C H00C 0.9300
N00D C00F 1.142(5)
C00E C00H 1.385(6)
C00E C00N 1.500(6)
C00G C00J 1.395(6)
C00G H00G 0.9300
C00H C00K 1.364(6)
C00H H00H 0.9300
C00I C00J 1.368(6)
C00I H00I 0.9300
C00J H00J 0.9300
C00K H00K 0.9300
C00L H00b 0.9600
C00L H00d 0.9600
C00L H00e 0.9600
C00M H00f 0.9600
C00M H00l 0.9600
C00M H00m 0.9600
C00N H00n 0.9600
C00N H00o 0.9600
C00N H00p 0.9600
